data_2228764
loop_
_publ_author_name
'Zhou, Li-Na'
'Yan, Long'
'Zhou, Hui-Liang'
'Yang, Qing-Feng'
'Hu, Qi-Lin'

_publ_section_title
;
 2-Methoxy-4-[(4-methylpiperazin-1-yl)iminomethyl]phenol
;
_journal_coeditor_code IM2254
_journal_issue 1
_journal_name_full 'Acta Crystallographica Section E'
_journal_page_first o100
_journal_paper_doi 10.1107/S1600536810051135
_journal_volume 67
_journal_year 2011
_chemical_formula_iupac 'C13 H19 N3 O2'
_chemical_formula_moiety 'C13 H19 N3 O2'
_chemical_formula_sum 'C13 H19 N3 O2'
_chemical_formula_weight 249.31
_chemical_melting_point ?
_chemical_name_systematic
;
2-Methoxy-4-[(4-methylpiperazin-1-yl)iminomethyl]phenol
;
_space_group_IT_number 33
_symmetry_cell_setting orthorhombic
_symmetry_space_group_name_Hall 'P 2c -2n'
_symmetry_space_group_name_H-M 'P n a 21'
_atom_sites_solution_hydrogens geom
_atom_sites_solution_primary direct
_atom_sites_solution_secondary difmap
_audit_creation_method SHELXL-97
_cell_angle_alpha 90.00
_cell_angle_beta 90.00
_cell_angle_gamma 90.00
_cell_formula_units_Z 4
_cell_length_a 12.179(2)
_cell_length_b 18.624(3)
_cell_length_c 6.0187(10)
_cell_measurement_reflns_used 1708
_cell_measurement_temperature 296(2)
_cell_measurement_theta_max 25.10
_cell_measurement_theta_min 2.00
_cell_volume 1365.2(4)
_computing_cell_refinement 'SAINT (Bruker, 2007)'
_computing_data_collection 'SMART (Bruker, 2007)'
_computing_data_reduction 'SAINT (Bruker, 2007)'
_computing_molecular_graphics 'DIAMOND (Brandenburg, 1999)'
_computing_publication_material 'SHELXL97 (Sheldrick, 2008)'
_computing_structure_refinement 'SHELXL97 (Sheldrick, 2008)'
_computing_structure_solution 'SHELXS97 (Sheldrick, 2008)'
_diffrn_ambient_temperature 296(2)
_diffrn_detector_area_resol_mean '9.00 cm'
_diffrn_measured_fraction_theta_full 0.997
_diffrn_measured_fraction_theta_max 0.997
_diffrn_measurement_device_type 'Siemens SMART CCD'
_diffrn_measurement_method \w
_diffrn_radiation_monochromator graphite
_diffrn_radiation_source 'fine-focus sealed tube'
_diffrn_radiation_type MoK\a
_diffrn_radiation_wavelength 0.71073
_diffrn_reflns_av_R_equivalents 0.0429
_diffrn_reflns_av_sigmaI/netI 0.0374
_diffrn_reflns_limit_h_max 14
_diffrn_reflns_limit_h_min -15
_diffrn_reflns_limit_k_max 21
_diffrn_reflns_limit_k_min -23
_diffrn_reflns_limit_l_max 6
_diffrn_reflns_limit_l_min -7
_diffrn_reflns_number 7503
_diffrn_reflns_theta_full 26.67
_diffrn_reflns_theta_max 26.67
_diffrn_reflns_theta_min 2.00
_diffrn_standards_decay_% 0
_diffrn_standards_interval_count 0
_diffrn_standards_interval_time 0
_diffrn_standards_number 0
_exptl_absorpt_coefficient_mu 0.084
_exptl_absorpt_correction_T_max 0.7454
_exptl_absorpt_correction_T_min 0.6418
_exptl_absorpt_correction_type multi-scan
_exptl_absorpt_process_details '(SADABS; Bruker, 2002)'
_exptl_crystal_colour colorless
_exptl_crystal_density_diffrn 1.213
_exptl_crystal_density_method 'not measured'
_exptl_crystal_description club-shaped
_exptl_crystal_F_000 536
_exptl_crystal_size_max 0.25
_exptl_crystal_size_mid 0.25
_exptl_crystal_size_min 0.10
_refine_diff_density_max 0.128
_refine_diff_density_min -0.132
_refine_ls_extinction_coef 0.0157(12)
_refine_ls_extinction_expression Fc^*^=kFc[1+0.001xFc^2^\l^3^/sin(2\q)]^-1/4^
_refine_ls_extinction_method 'SHELXL97 (Sheldrick, 2008)'
_refine_ls_goodness_of_fit_ref 1.007
_refine_ls_hydrogen_treatment mixed
_refine_ls_matrix_type full
_refine_ls_number_parameters 169
_refine_ls_number_reflns 1582
_refine_ls_number_restraints 1
_refine_ls_restrained_S_all 1.007
_refine_ls_R_factor_all 0.0635
_refine_ls_R_factor_gt 0.0399
_refine_ls_shift/su_max 0.000
_refine_ls_shift/su_mean 0.000
_refine_ls_structure_factor_coef Fsqd
_refine_ls_weighting_details 'calc w=1/[\s^2^(Fo^2^)+(0.0100P)^2^+0.4800P] where P=(Fo^2^+2Fc^2^)/3'
_refine_ls_weighting_scheme calc
_refine_ls_wR_factor_gt 0.0690
_refine_ls_wR_factor_ref 0.0769
_reflns_number_gt 1126
_reflns_number_total 1582
_reflns_threshold_expression I>2sigma(I)
_cod_data_source_file im2254.cif
_cod_data_source_block I
_cod_depositor_comments
;
The following automatic conversions were performed:

'_chemical_melting_point' value 'not measured' was changed to '?' -
the value is undefined or not given.

Automatic conversion script
Id: cif_fix_values 1569 2011-02-09 13:29:24Z adriana 
;
_cod_original_cell_volume 1365.1(4)
_cod_database_code 2228764
_cod_database_fobs_code 2228764

loop_
_symmetry_equiv_pos_as_xyz
'x, y, z'
'-x, -y, z+1/2'
'x+1/2, -y+1/2, z'
'-x+1/2, y+1/2, z+1/2'

loop_
_atom_site_type_symbol
_atom_site_label
_atom_site_fract_x
_atom_site_fract_y
_atom_site_fract_z
_atom_site_U_iso_or_equiv
_atom_site_adp_type
_atom_site_calc_flag
_atom_site_refinement_flags
_atom_site_occupancy
_atom_site_disorder_assembly
_atom_site_disorder_group
O O1 0.38591(18) 0.68018(10) 0.1639(4) 0.0597(7) Uani d . 1 . .
H H1 0.440(3) 0.6712(18) 0.271(7) 0.090 Uiso d . 1 . .
O O2 0.39131(16) 0.56755(10) 0.4468(4) 0.0563(6) Uani d . 1 . .
N N1 0.02060(18) 0.33961(11) 0.1024(4) 0.0441(6) Uani d . 1 . .
N N2 -0.05455(17) 0.20217(11) -0.0440(5) 0.0459(6) Uani d . 1 . .
N N3 0.09346(17) 0.39555(11) 0.1421(5) 0.0460(6) Uani d . 1 . .
C C1 0.3972(3) 0.50737(15) 0.5919(6) 0.0621(9) Uani d . 1 . .
H H1A 0.3291 0.5025 0.6707 0.093 Uiso calc R 1 . .
H H1B 0.4560 0.5143 0.6961 0.093 Uiso calc R 1 . .
H H1C 0.4107 0.4647 0.5068 0.093 Uiso calc R 1 . .
C C2 0.3147(2) 0.56473(14) 0.2784(5) 0.0406(7) Uani d . 1 . .
C C3 0.3161(2) 0.62428(13) 0.1367(5) 0.0433(7) Uani d . 1 . .
C C4 0.2429(2) 0.62631(14) -0.0381(6) 0.0500(7) Uani d . 1 . .
H H4 0.2428 0.6656 -0.1336 0.060 Uiso calc R 1 . .
C C5 0.1695(2) 0.57068(14) -0.0731(6) 0.0491(8) Uani d . 1 . .
H H5 0.1202 0.5733 -0.1908 0.059 Uiso calc R 1 . .
C C6 0.1687(2) 0.51122(14) 0.0650(5) 0.0429(7) Uani d . 1 . .
C C7 0.2418(2) 0.50933(14) 0.2442(5) 0.0439(7) Uani d . 1 . .
H H7 0.2412 0.4704 0.3408 0.053 Uiso calc R 1 . .
C C8 0.0937(2) 0.45134(14) 0.0184(6) 0.0478(8) Uani d . 1 . .
H H8A 0.0471 0.4551 -0.1155 0.057 Uiso d R 1 . .
C C9 0.0658(2) 0.27338(13) 0.1924(6) 0.0517(8) Uani d . 1 . .
H H9A 0.0887 0.2812 0.3449 0.062 Uiso calc R 1 . .
H H9B 0.1299 0.2594 0.1070 0.062 Uiso calc R 1 . .
C C10 -0.0186(2) 0.21406(15) 0.1845(6) 0.0518(8) Uani d . 1 . .
H H10A 0.0129 0.1702 0.2435 0.062 Uiso calc R 1 . .
H H10B -0.0812 0.2270 0.2759 0.062 Uiso calc R 1 . .
C C11 -0.1364(2) 0.14440(14) -0.0515(7) 0.0655(10) Uani d . 1 . .
H H11A -0.1034 0.1003 -0.0032 0.098 Uiso calc R 1 . .
H H11B -0.1628 0.1390 -0.2009 0.098 Uiso calc R 1 . .
H H11C -0.1967 0.1562 0.0446 0.098 Uiso calc R 1 . .
C C12 -0.1020(2) 0.26857(13) -0.1319(6) 0.0524(9) Uani d . 1 . .
H H12A -0.1667 0.2810 -0.0461 0.063 Uiso calc R 1 . .
H H12B -0.1247 0.2609 -0.2845 0.063 Uiso calc R 1 . .
C C13 -0.0210(2) 0.33023(15) -0.1233(6) 0.0500(9) Uani d . 1 . .
H H13A 0.0398 0.3206 -0.2233 0.060 Uiso calc R 1 . .
H H13B -0.0567 0.3741 -0.1718 0.060 Uiso calc R 1 . .

loop_
_atom_site_aniso_label
_atom_site_aniso_U_11
_atom_site_aniso_U_22
_atom_site_aniso_U_33
_atom_site_aniso_U_12
_atom_site_aniso_U_13
_atom_site_aniso_U_23
O1 0.0704(15) 0.0501(12) 0.0588(16) -0.0206(11) -0.0153(13) 0.0126(12)
O2 0.0664(13) 0.0492(11) 0.0535(14) -0.0121(10) -0.0184(14) 0.0125(12)
N1 0.0432(13) 0.0371(12) 0.0519(17) -0.0026(10) -0.0032(13) -0.0023(12)
N2 0.0443(12) 0.0383(12) 0.0550(17) -0.0042(10) 0.0015(14) -0.0058(14)
N3 0.0453(13) 0.0377(12) 0.0549(17) -0.0026(11) 0.0025(13) -0.0054(13)
C1 0.075(2) 0.0572(18) 0.054(2) 0.0014(16) -0.013(2) 0.0147(18)
C2 0.0438(16) 0.0369(15) 0.0410(17) 0.0015(12) -0.0031(14) 0.0023(14)
C3 0.0462(16) 0.0365(15) 0.0473(19) -0.0047(12) -0.0008(15) 0.0041(16)
C4 0.0592(18) 0.0406(15) 0.0502(19) -0.0013(14) -0.0062(18) 0.0078(17)
C5 0.0479(16) 0.0477(16) 0.052(2) 0.0020(14) -0.0128(17) 0.0035(16)
C6 0.0377(15) 0.0378(14) 0.053(2) 0.0014(12) -0.0004(14) -0.0016(14)
C7 0.0460(16) 0.0352(14) 0.051(2) -0.0021(13) -0.0013(16) 0.0065(14)
C8 0.0420(16) 0.0428(15) 0.059(2) 0.0007(13) -0.0032(15) -0.0021(15)
C9 0.0599(18) 0.0465(16) 0.049(2) -0.0022(14) -0.0068(16) 0.0026(16)
C10 0.0581(19) 0.0421(16) 0.055(2) -0.0050(14) 0.0064(17) 0.0006(16)
C11 0.0586(19) 0.0456(16) 0.092(3) -0.0088(14) 0.001(2) -0.008(2)
C12 0.0487(17) 0.0434(16) 0.065(2) 0.0024(14) -0.0094(15) -0.0078(16)
C13 0.0531(18) 0.0421(17) 0.055(2) 0.0010(14) -0.0105(16) 0.0010(15)

loop_
_atom_type_symbol
_atom_type_description
_atom_type_scat_dispersion_real
_atom_type_scat_dispersion_imag
_atom_type_scat_source
C C 0.0033 0.0016 'International Tables Vol C Tables 4.2.6.8 and 6.1.1.4'
H H 0.0000 0.0000 'International Tables Vol C Tables 4.2.6.8 and 6.1.1.4'
N N 0.0061 0.0033 'International Tables Vol C Tables 4.2.6.8 and 6.1.1.4'
O O 0.0106 0.0060 'International Tables Vol C Tables 4.2.6.8 and 6.1.1.4'

loop_
_geom_angle_atom_site_label_1
_geom_angle_atom_site_label_2
_geom_angle_atom_site_label_3
_geom_angle_site_symmetry_1
_geom_angle_site_symmetry_3
_geom_angle
_geom_angle_publ_flag
C3 O1 H1 . . 113(2) ?
C2 O2 C1 . . 117.1(2) ?
N3 N1 C9 . . 109.2(2) ?
N3 N1 C13 . . 118.1(2) ?
C9 N1 C13 . . 112.1(2) ?
C10 N2 C12 . . 109.3(2) ?
C10 N2 C11 . . 110.1(3) ?
C12 N2 C11 . . 109.9(2) ?
C8 N3 N1 . . 120.7(2) ?
O2 C1 H1A . . 109.5 ?
O2 C1 H1B . . 109.5 ?
H1A C1 H1B . . 109.5 ?
O2 C1 H1C . . 109.5 ?
H1A C1 H1C . . 109.5 ?
H1B C1 H1C . . 109.5 ?
C7 C2 O2 . . 125.1(3) ?
C7 C2 C3 . . 120.7(3) ?
O2 C2 C3 . . 114.2(2) ?
O1 C3 C4 . . 118.5(3) ?
O1 C3 C2 . . 122.9(3) ?
C4 C3 C2 . . 118.6(2) ?
C3 C4 C5 . . 120.9(3) ?
C3 C4 H4 . . 119.6 ?
C5 C4 H4 . . 119.6 ?
C4 C5 C6 . . 120.8(3) ?
C4 C5 H5 . . 119.6 ?
C6 C5 H5 . . 119.6 ?
C5 C6 C7 . . 118.6(3) ?
C5 C6 C8 . . 119.9(3) ?
C7 C6 C8 . . 121.6(3) ?
C2 C7 C6 . . 120.5(3) ?
C2 C7 H7 . . 119.8 ?
C6 C7 H7 . . 119.8 ?
N3 C8 C6 . . 120.5(3) ?
N3 C8 H8A . . 122.1 ?
C6 C8 H8A . . 117.3 ?
N1 C9 C10 . . 110.5(2) ?
N1 C9 H9A . . 109.5 ?
C10 C9 H9A . . 109.5 ?
N1 C9 H9B . . 109.5 ?
C10 C9 H9B . . 109.5 ?
H9A C9 H9B . . 108.1 ?
N2 C10 C9 . . 110.2(3) ?
N2 C10 H10A . . 109.6 ?
C9 C10 H10A . . 109.6 ?
N2 C10 H10B . . 109.6 ?
C9 C10 H10B . . 109.6 ?
H10A C10 H10B . . 108.1 ?
N2 C11 H11A . . 109.5 ?
N2 C11 H11B . . 109.5 ?
H11A C11 H11B . . 109.5 ?
N2 C11 H11C . . 109.5 ?
H11A C11 H11C . . 109.5 ?
H11B C11 H11C . . 109.5 ?
N2 C12 C13 . . 111.8(2) ?
N2 C12 H12A . . 109.3 ?
C13 C12 H12A . . 109.3 ?
N2 C12 H12B . . 109.3 ?
C13 C12 H12B . . 109.3 ?
H12A C12 H12B . . 107.9 ?
N1 C13 C12 . . 110.4(3) ?
N1 C13 H13A . . 109.6 ?
C12 C13 H13A . . 109.6 ?
N1 C13 H13B . . 109.6 ?
C12 C13 H13B . . 109.6 ?
H13A C13 H13B . . 108.1 ?

loop_
_geom_bond_atom_site_label_1
_geom_bond_atom_site_label_2
_geom_bond_site_symmetry_2
_geom_bond_distance
_geom_bond_publ_flag
O1 C3 . 1.354(3) ?
O1 H1 . 0.94(4) ?
O2 C2 . 1.378(3) ?
O2 C1 . 1.423(3) ?
N1 N3 . 1.389(3) ?
N1 C9 . 1.456(3) ?
N1 C13 . 1.460(4) ?
N2 C10 . 1.460(4) ?
N2 C12 . 1.464(3) ?
N2 C11 . 1.468(3) ?
N3 C8 . 1.278(3) ?
C1 H1A . 0.9600 ?
C1 H1B . 0.9600 ?
C1 H1C . 0.9600 ?
C2 C7 . 1.377(4) ?
C2 C3 . 1.399(4) ?
C3 C4 . 1.380(4) ?
C4 C5 . 1.384(3) ?
C4 H4 . 0.9300 ?
C5 C6 . 1.385(4) ?
C5 H5 . 0.9300 ?
C6 C7 . 1.399(4) ?
C6 C8 . 1.468(4) ?
C7 H7 . 0.9300 ?
C8 H8A . 0.9884 ?
C9 C10 . 1.510(4) ?
C9 H9A . 0.9700 ?
C9 H9B . 0.9700 ?
C10 H10A . 0.9700 ?
C10 H10B . 0.9700 ?
C11 H11A . 0.9600 ?
C11 H11B . 0.9600 ?
C11 H11C . 0.9600 ?
C12 C13 . 1.515(4) ?
C12 H12A . 0.9700 ?
C12 H12B . 0.9700 ?
C13 H13A . 0.9700 ?
C13 H13B . 0.9700 ?

loop_
_geom_hbond_atom_site_label_D
_geom_hbond_atom_site_label_H
_geom_hbond_atom_site_label_A
_geom_hbond_site_symmetry_A
_geom_hbond_distance_DH
_geom_hbond_distance_HA
_geom_hbond_distance_DA
_geom_hbond_angle_DHA
O1 H1 N2 4 0.94(4) 1.88(4) 2.734(3) 151(3)
C11 H11A O2 4_544 0.96 2.67 3.311(4) 124.5
C5 H5 N1 2_564 0.93 2.67 3.460(4) 143.3

loop_
_geom_torsion_atom_site_label_1
_geom_torsion_atom_site_label_2
_geom_torsion_atom_site_label_3
_geom_torsion_atom_site_label_4
_geom_torsion_site_symmetry_1
_geom_torsion_site_symmetry_2
_geom_torsion_site_symmetry_3
_geom_torsion_site_symmetry_4
_geom_torsion
_geom_torsion_publ_flag
C9 N1 N3 C8 . . . . 155.1(3) ?
C13 N1 N3 C8 . . . . 25.5(4) ?
C1 O2 C2 C7 . . . . 2.0(4) ?
C1 O2 C2 C3 . . . . -177.6(3) ?
C7 C2 C3 O1 . . . . 179.7(3) ?
O2 C2 C3 O1 . . . . -0.7(4) ?
C7 C2 C3 C4 . . . . 0.0(4) ?
O2 C2 C3 C4 . . . . 179.6(3) ?
O1 C3 C4 C5 . . . . -179.8(3) ?
C2 C3 C4 C5 . . . . -0.1(4) ?
C3 C4 C5 C6 . . . . -0.7(5) ?
C4 C5 C6 C7 . . . . 1.5(4) ?
C4 C5 C6 C8 . . . . -177.1(3) ?
O2 C2 C7 C6 . . . . -178.7(3) ?
C3 C2 C7 C6 . . . . 0.8(4) ?
C5 C6 C7 C2 . . . . -1.6(4) ?
C8 C6 C7 C2 . . . . 177.0(3) ?
N1 N3 C8 C6 . . . . 178.2(2) ?
C5 C6 C8 N3 . . . . 178.7(3) ?
C7 C6 C8 N3 . . . . 0.1(4) ?
N3 N1 C9 C10 . . . . 171.1(3) ?
C13 N1 C9 C10 . . . . -56.0(3) ?
C12 N2 C10 C9 . . . . -59.3(3) ?
C11 N2 C10 C9 . . . . 179.9(2) ?
N1 C9 C10 N2 . . . . 58.7(3) ?
C10 N2 C12 C13 . . . . 58.0(3) ?
C11 N2 C12 C13 . . . . 178.9(3) ?
N3 N1 C13 C12 . . . . -177.9(2) ?
C9 N1 C13 C12 . . . . 53.7(3) ?
N2 C12 C13 N1 . . . . -54.9(3) ?

loop_
_cod_related_entry_id
_cod_related_entry_database
_cod_related_entry_code
1 ChemSpider 17973490
